data_7710583
loop_
_publ_author_name
'Brager, Dominique M.'
'Marwitz, Alexander C.'
'Cahill, Christopher L.'

_publ_section_title
;
 A spectroscopic, structural, and computational study of Ag-oxo
 interactions in Ag<sup>+</sup>/UO<sub>2</sub><sup>2+</sup> complexes.
;
_journal_name_full 'Dalton transactions (Cambridge, England : 2003)'
_journal_paper_doi 10.1039/d2dt01161a
_journal_year 2022
_chemical_formula_moiety 'C25 H12 Ag Cl6 N2 O8 U'
_chemical_formula_sum 'C25 H12 Ag Cl6 N2 O8 U'
_chemical_formula_weight 1026.97
_space_group_crystal_system triclinic
_space_group_IT_number 2
_space_group_name_Hall '-P 1'
_space_group_name_H-M_alt 'P -1'
_atom_sites_solution_hydrogens geom
_audit_update_record
;
2022-05-20 deposited with the CCDC.	2022-06-22 downloaded from the CCDC.
;
_cell_angle_alpha 98.640(2)
_cell_angle_beta 90.851(2)
_cell_angle_gamma 118.043(2)
_cell_formula_units_Z 2
_cell_length_a 10.0976(6)
_cell_length_b 10.5315(6)
_cell_length_c 15.7506(9)
_cell_measurement_reflns_used 9885
_cell_measurement_temperature 100(2)
_cell_measurement_theta_max 52.769
_cell_measurement_theta_min 4.453
_cell_volume 1454.51(15)
_computing_cell_refinement 'APEX3 v2019.1-0 (Bruker AXS)'
_computing_data_collection 'Bruker Instrument Service vV6.2.12'
_computing_data_reduction 'SAINT V8.40A (Bruker Nano, Inc., 2019)'
_computing_molecular_graphics 'shelXle (C.B. Huebschle, rev 958)'
_computing_publication_material 'shelXle (C.B. Huebschle, rev 958)'
_computing_structure_refinement 'SHELXL-2018/3 (Sheldrick, 2018)'
_computing_structure_solution 'SHELXT 2014/5 (Sheldrick, 2014)'
_diffrn_ambient_temperature 100(2)
_diffrn_detector_area_resol_mean 7.3910
_diffrn_measured_fraction_theta_full 0.999
_diffrn_measured_fraction_theta_max 0.998
_diffrn_measurement_device_type 'Bruker D8 QUEST'
_diffrn_measurement_method '\f and \w scans'
_diffrn_radiation_type MoK\a
_diffrn_radiation_wavelength 0.71073
_diffrn_reflns_av_R_equivalents 0.0404
_diffrn_reflns_av_unetI/netI 0.0374
_diffrn_reflns_Laue_measured_fraction_full 0.999
_diffrn_reflns_Laue_measured_fraction_max 0.998
_diffrn_reflns_limit_h_max 12
_diffrn_reflns_limit_h_min -12
_diffrn_reflns_limit_k_max 12
_diffrn_reflns_limit_k_min -12
_diffrn_reflns_limit_l_max 18
_diffrn_reflns_limit_l_min -19
_diffrn_reflns_number 20850
_diffrn_reflns_point_group_measured_fraction_full 0.999
_diffrn_reflns_point_group_measured_fraction_max 0.998
_diffrn_reflns_theta_full 25.242
_diffrn_reflns_theta_max 25.681
_diffrn_reflns_theta_min 2.227
_diffrn_source 'microfocus sealed tube'
_diffrn_source_type 'Incoatec I\mS 3.0'
_exptl_absorpt_coefficient_mu 6.837
_exptl_absorpt_correction_T_max 0.7454
_exptl_absorpt_correction_T_min 0.5931
_exptl_absorpt_correction_type multi-scan
_exptl_absorpt_process_details 'SADABS, G. Sheldrick (1999)'
_exptl_crystal_colour yellow
_exptl_crystal_density_diffrn 2.345
_exptl_crystal_description 'rectangular block'
_exptl_crystal_F_000 962
_exptl_crystal_size_max 0.400
_exptl_crystal_size_mid 0.155
_exptl_crystal_size_min 0.079
_refine_diff_density_max 1.113
_refine_diff_density_min -0.873
_refine_diff_density_rms 0.110
_refine_ls_extinction_method none
_refine_ls_goodness_of_fit_ref 1.037
_refine_ls_hydrogen_treatment constr
_refine_ls_matrix_type full
_refine_ls_number_parameters 388
_refine_ls_number_reflns 5512
_refine_ls_number_restraints 0
_refine_ls_restrained_S_all 1.037
_refine_ls_R_factor_all 0.0268
_refine_ls_R_factor_gt 0.0221
_refine_ls_shift/su_max 0.001
_refine_ls_shift/su_mean 0.000
_refine_ls_structure_factor_coef Fsqd
_refine_ls_weighting_details 'w=1/[\s^2^(Fo^2^)+(0.0074P)^2^+1.5848P] where P=(Fo^2^+2Fc^2^)/3'
_refine_ls_weighting_scheme calc
_refine_ls_wR_factor_gt 0.0429
_refine_ls_wR_factor_ref 0.0443
_reflns_Friedel_coverage 0.000
_reflns_number_gt 5038
_reflns_number_total 5512
_reflns_threshold_expression 'I > 2\s(I)'
_cod_data_source_file d2dt01161a2.cif
_cod_data_source_block Cmpd12_DMB2_52_B
_cod_database_code 7710583
_shelx_space_group_comment
;
The symmetry employed for this shelxl refinement is uniquely defined
by the following loop, which should always be used as a source of
symmetry information in preference to the above space-group names.
They are only intended as comments.
;

loop_
_space_group_symop_operation_xyz
'x, y, z'
'-x, -y, -z'

loop_
_atom_site_label
_atom_site_type_symbol
_atom_site_fract_x
_atom_site_fract_y
_atom_site_fract_z
_atom_site_U_iso_or_equiv
_atom_site_adp_type
_atom_site_occupancy
_atom_site_site_symmetry_order
_atom_site_calc_flag
_atom_site_refinement_flags_posn
_atom_site_refinement_flags_adp
_atom_site_refinement_flags_occupancy
_atom_site_disorder_assembly
_atom_site_disorder_group
U1 U 0.49168(2) 0.38706(2) 0.81576(2) 0.01219(5) Uani 1 1 d . . . . .
Ag1 Ag 0.07467(3) 0.43305(3) 0.81506(2) 0.02319(8) Uani 1 1 d . . . . .
Cl1 Cl 0.98702(12) 0.01347(12) 0.74604(6) 0.0269(2) Uani 1 1 d . . . . .
Cl2 Cl 0.79064(12) 0.05320(11) 0.43738(6) 0.0275(2) Uani 1 1 d . . . . .
Cl3 Cl 0.48662(11) 0.25559(10) 0.39900(6) 0.0217(2) Uani 1 1 d . . . . .
Cl4 Cl 0.06698(12) 0.42659(11) 0.35734(6) 0.0264(2) Uani 1 1 d . . . . .
Cl5 Cl 0.33371(12) 0.88594(11) 0.73882(6) 0.0267(2) Uani 1 1 d . . . . .
Cl6 Cl 0.26642(11) 1.01975(10) 1.07308(6) 0.0206(2) Uani 1 1 d . . . . .
O1 O 0.3412(3) 0.2170(3) 0.82997(16) 0.0200(6) Uani 1 1 d . . . . .
O2 O 0.6409(3) 0.5594(3) 0.80422(16) 0.0202(6) Uani 1 1 d . . . . .
O3 O 0.6667(3) 0.2880(3) 0.80501(15) 0.0207(6) Uani 1 1 d . . . . .
O4 O 0.5511(3) 0.2754(3) 0.68246(15) 0.0201(6) Uani 1 1 d . . . . .
O5 O 0.3414(3) 0.3988(3) 0.71074(15) 0.0188(6) Uani 1 1 d . . . . .
O6 O 0.1348(3) 0.4181(3) 0.68511(15) 0.0191(6) Uani 1 1 d . . . . .
O7 O 0.3874(3) 0.5091(3) 0.90284(15) 0.0163(6) Uani 1 1 d . . . . .
O8 O 0.4029(3) 0.5872(3) 1.04324(15) 0.0173(6) Uani 1 1 d . . . . .
N1 N 0.0543(3) 0.3681(3) 0.95015(19) 0.0165(7) Uani 1 1 d . . . . .
N2 N 0.0146(3) 0.4295(3) 1.09538(19) 0.0170(7) Uani 1 1 d . . . . .
C1 C 0.6430(4) 0.2506(4) 0.7233(2) 0.0181(8) Uani 1 1 d . . . . .
C2 C 0.7239(4) 0.1770(4) 0.6778(2) 0.0153(8) Uani 1 1 d . . . . .
C3 C 0.8065(4) 0.1341(4) 0.7269(2) 0.0164(8) Uani 1 1 d . . . . .
H3 H 0.810335 0.150539 0.788052 0.020 Uiso 1 1 calc R U . . .
C4 C 0.8824(4) 0.0676(4) 0.6855(2) 0.0165(8) Uani 1 1 d . . . . .
C5 C 0.8793(4) 0.0425(4) 0.5967(2) 0.0196(8) Uani 1 1 d . . . . .
H5 H 0.932597 -0.003511 0.568994 0.024 Uiso 1 1 calc R U . . .
C6 C 0.7967(4) 0.0860(4) 0.5491(2) 0.0179(8) Uani 1 1 d . . . . .
C7 C 0.7181(4) 0.1527(4) 0.5881(2) 0.0185(8) Uani 1 1 d . . . . .
H7 H 0.661351 0.181422 0.554395 0.022 Uiso 1 1 calc R U . . .
C8 C 0.2412(4) 0.3975(4) 0.6606(2) 0.0145(8) Uani 1 1 d . . . . .
C9 C 0.2525(4) 0.3743(4) 0.5652(2) 0.0143(8) Uani 1 1 d . . . . .
C10 C 0.3533(4) 0.3297(4) 0.5316(2) 0.0154(8) Uani 1 1 d . . . . .
H10 H 0.414818 0.310939 0.568504 0.018 Uiso 1 1 calc R U . . .
C11 C 0.3627(4) 0.3132(4) 0.4431(2) 0.0154(8) Uani 1 1 d . . . . .
C12 C 0.2766(4) 0.3426(4) 0.3879(2) 0.0176(8) Uani 1 1 d . . . . .
H12 H 0.285507 0.332894 0.327601 0.021 Uiso 1 1 calc R U . . .
C13 C 0.1776(4) 0.3863(4) 0.4237(2) 0.0175(8) Uani 1 1 d . . . . .
C14 C 0.1621(4) 0.4016(4) 0.5112(2) 0.0159(8) Uani 1 1 d . . . . .
H14 H 0.091421 0.430075 0.533825 0.019 Uiso 1 1 calc R U . . .
C15 C 0.3880(4) 0.5981(4) 0.9662(2) 0.0118(7) Uani 1 1 d . . . . .
C16 C 0.3599(4) 0.7191(4) 0.9461(2) 0.0126(7) Uani 1 1 d . . . . .
C17 C 0.3602(4) 0.7424(4) 0.8609(2) 0.0148(8) Uani 1 1 d . . . . .
H17 H 0.378665 0.683336 0.816004 0.018 Uiso 1 1 calc R U . . .
C18 C 0.3328(4) 0.8537(4) 0.8436(2) 0.0175(8) Uani 1 1 d . . . . .
C19 C 0.3041(4) 0.9400(4) 0.9079(2) 0.0177(8) Uani 1 1 d . . . . .
H19 H 0.285503 1.015863 0.895217 0.021 Uiso 1 1 calc R U . . .
C20 C 0.3033(4) 0.9129(4) 0.9909(2) 0.0146(8) Uani 1 1 d . . . . .
C21 C 0.3320(4) 0.8044(4) 1.0119(2) 0.0142(8) Uani 1 1 d . . . . .
H21 H 0.332481 0.788869 1.069766 0.017 Uiso 1 1 calc R U . . .
C22 C 0.0196(4) 0.4441(4) 1.0126(2) 0.0141(8) Uani 1 1 d . . . . .
C23 C 0.0898(4) 0.2692(4) 0.9733(2) 0.0197(8) Uani 1 1 d . . . . .
H23 H 0.117159 0.214073 0.930726 0.024 Uiso 1 1 calc R U . . .
C24 C 0.0874(4) 0.2457(4) 1.0572(2) 0.0200(8) Uani 1 1 d . . . . .
H24 H 0.111090 0.174702 1.073119 0.024 Uiso 1 1 calc R U . . .
C25 C 0.0491(4) 0.3297(4) 1.1171(2) 0.0183(8) Uani 1 1 d . . . . .
H25 H 0.047106 0.316352 1.175479 0.022 Uiso 1 1 calc R U . . .

loop_
_atom_site_aniso_label
_atom_site_aniso_U_11
_atom_site_aniso_U_22
_atom_site_aniso_U_33
_atom_site_aniso_U_23
_atom_site_aniso_U_13
_atom_site_aniso_U_12
U1 0.01591(8) 0.01705(8) 0.00827(7) 0.00277(5) 0.00163(5) 0.01149(6)
Ag1 0.02428(17) 0.03201(18) 0.01207(15) 0.00087(12) 0.00622(12) 0.01322(14)
Cl1 0.0314(6) 0.0443(6) 0.0182(5) 0.0009(4) -0.0021(4) 0.0304(5)
Cl2 0.0428(6) 0.0421(6) 0.0118(5) 0.0051(4) 0.0066(4) 0.0317(5)
Cl3 0.0214(5) 0.0259(5) 0.0210(5) 0.0018(4) 0.0080(4) 0.0145(4)
Cl4 0.0337(6) 0.0430(6) 0.0133(5) 0.0083(4) -0.0002(4) 0.0261(5)
Cl5 0.0412(6) 0.0362(6) 0.0167(5) 0.0134(4) 0.0078(4) 0.0272(5)
Cl6 0.0240(5) 0.0193(5) 0.0226(5) 0.0006(4) 0.0022(4) 0.0147(4)
O1 0.0257(15) 0.0177(14) 0.0192(14) 0.0037(11) 0.0033(12) 0.0123(12)
O2 0.0218(15) 0.0265(15) 0.0133(13) 0.0053(11) 0.0027(11) 0.0118(12)
O3 0.0294(16) 0.0348(16) 0.0103(13) 0.0004(11) 0.0012(11) 0.0265(13)
O4 0.0259(15) 0.0331(16) 0.0113(13) 0.0005(11) -0.0003(11) 0.0234(13)
O5 0.0220(15) 0.0294(15) 0.0116(13) 0.0010(11) -0.0017(11) 0.0185(13)
O6 0.0222(15) 0.0311(16) 0.0108(13) 0.0038(11) 0.0026(11) 0.0183(13)
O7 0.0215(14) 0.0216(14) 0.0122(13) 0.0035(11) 0.0024(11) 0.0154(12)
O8 0.0242(15) 0.0268(15) 0.0094(13) 0.0028(11) 0.0014(11) 0.0193(12)
N1 0.0166(17) 0.0171(16) 0.0172(16) 0.0018(13) 0.0080(13) 0.0094(14)
N2 0.0135(16) 0.0226(17) 0.0151(16) 0.0026(13) 0.0026(13) 0.0091(14)
C1 0.020(2) 0.022(2) 0.016(2) 0.0026(16) 0.0023(16) 0.0133(18)
C2 0.018(2) 0.0162(19) 0.0141(19) 0.0019(15) 0.0037(15) 0.0101(16)
C3 0.017(2) 0.021(2) 0.0109(18) 0.0010(15) -0.0009(15) 0.0087(17)
C4 0.018(2) 0.018(2) 0.017(2) 0.0003(15) 0.0006(16) 0.0128(17)
C5 0.020(2) 0.020(2) 0.020(2) 0.0012(16) 0.0064(17) 0.0113(17)
C6 0.021(2) 0.022(2) 0.0131(19) 0.0033(15) 0.0059(16) 0.0121(17)
C7 0.022(2) 0.019(2) 0.017(2) 0.0042(16) 0.0021(16) 0.0117(17)
C8 0.0142(19) 0.0148(19) 0.0129(18) 0.0006(15) -0.0011(15) 0.0064(16)
C9 0.0150(19) 0.0149(19) 0.0129(18) 0.0037(14) 0.0020(15) 0.0066(16)
C10 0.0149(19) 0.018(2) 0.0146(19) 0.0043(15) 0.0004(15) 0.0091(16)
C11 0.0131(19) 0.0153(19) 0.0164(19) 0.0014(15) 0.0067(15) 0.0060(16)
C12 0.020(2) 0.020(2) 0.0103(18) 0.0007(15) 0.0026(15) 0.0074(17)
C13 0.018(2) 0.019(2) 0.0156(19) 0.0053(15) -0.0036(16) 0.0082(17)
C14 0.0157(19) 0.019(2) 0.0149(19) 0.0035(15) 0.0017(15) 0.0098(17)
C15 0.0081(17) 0.0179(19) 0.0088(18) -0.0007(15) -0.0019(14) 0.0069(15)
C16 0.0081(18) 0.0174(19) 0.0146(18) 0.0050(15) 0.0021(14) 0.0072(15)
C17 0.0122(19) 0.019(2) 0.0154(19) 0.0048(15) 0.0013(15) 0.0092(16)
C18 0.018(2) 0.020(2) 0.0137(19) 0.0058(15) 0.0022(15) 0.0081(17)
C19 0.016(2) 0.0133(19) 0.026(2) 0.0071(16) 0.0041(16) 0.0078(16)
C20 0.0133(19) 0.0143(19) 0.0179(19) 0.0019(15) 0.0041(15) 0.0082(16)
C21 0.0119(19) 0.0176(19) 0.0120(18) 0.0043(15) 0.0016(15) 0.0057(16)
C22 0.0082(17) 0.018(2) 0.0136(19) 0.0006(15) 0.0006(14) 0.0053(15)
C23 0.015(2) 0.019(2) 0.023(2) 0.0005(16) 0.0046(16) 0.0074(17)
C24 0.019(2) 0.022(2) 0.023(2) 0.0050(17) 0.0013(17) 0.0129(17)
C25 0.0126(19) 0.024(2) 0.019(2) 0.0057(16) -0.0004(15) 0.0080(17)

loop_
_atom_type_symbol
_atom_type_description
_atom_type_scat_dispersion_real
_atom_type_scat_dispersion_imag
_atom_type_scat_source
C C 0.0033 0.0016 'International Tables Vol C Tables 4.2.6.8 and 6.1.1.4'
H H 0.0000 0.0000 'International Tables Vol C Tables 4.2.6.8 and 6.1.1.4'
Ag Ag -0.8971 1.1015 'International Tables Vol C Tables 4.2.6.8 and 6.1.1.4'
Cl Cl 0.1484 0.1585 'International Tables Vol C Tables 4.2.6.8 and 6.1.1.4'
N N 0.0061 0.0033 'International Tables Vol C Tables 4.2.6.8 and 6.1.1.4'
O O 0.0106 0.0060 'International Tables Vol C Tables 4.2.6.8 and 6.1.1.4'
U U -9.6767 9.6646 'International Tables Vol C Tables 4.2.6.8 and 6.1.1.4'

loop_
_geom_angle_atom_site_label_1
_geom_angle_atom_site_label_2
_geom_angle_atom_site_label_3
_geom_angle
_geom_angle_site_symmetry_1
_geom_angle_site_symmetry_3
_geom_angle_publ_flag
O2 U1 O1 178.37(11) . . ?
O2 U1 O5 90.94(10) . . ?
O1 U1 O5 89.38(11) . . ?
O2 U1 O7 88.44(10) . . ?
O1 U1 O7 90.03(10) . . ?
O5 U1 O7 81.73(9) . . ?
O2 U1 O8 90.73(10) . 2_667 ?
O1 U1 O8 88.37(10) . 2_667 ?
O5 U1 O8 158.08(9) . 2_667 ?
O7 U1 O8 76.46(8) . 2_667 ?
O2 U1 O3 89.24(11) . . ?
O1 U1 O3 91.77(10) . . ?
O5 U1 O3 130.26(8) . . ?
O7 U1 O3 147.96(8) . . ?
O8 U1 O3 71.62(8) 2_667 . ?
O2 U1 O4 89.20(10) . . ?
O1 U1 O4 92.43(10) . . ?
O5 U1 O4 77.15(8) . . ?
O7 U1 O4 158.71(8) . . ?
O8 U1 O4 124.73(8) 2_667 . ?
O3 U1 O4 53.12(8) . . ?
O6 Ag1 N1 151.75(10) . . ?
O6 Ag1 N2 137.06(10) . 2_567 ?
N1 Ag1 N2 71.14(10) . 2_567 ?
C1 O3 U1 94.4(2) . . ?
C1 O4 U1 92.8(2) . . ?
C8 O5 U1 170.6(2) . . ?
C8 O6 Ag1 126.1(2) . . ?
C15 O7 U1 154.8(2) . . ?
C15 O8 U1 162.7(2) . 2_667 ?
C22 N1 C23 116.6(3) . . ?
C22 N1 Ag1 117.9(2) . . ?
C23 N1 Ag1 125.1(2) . . ?
C22 N2 C25 116.5(3) . . ?
C22 N2 Ag1 116.5(2) . 2_567 ?
C25 N2 Ag1 126.8(2) . 2_567 ?
O4 C1 O3 119.7(3) . . ?
O4 C1 C2 121.4(3) . . ?
O3 C1 C2 118.9(3) . . ?
O4 C1 U1 60.66(18) . . ?
O3 C1 U1 59.01(18) . . ?
C2 C1 U1 177.8(3) . . ?
C7 C2 C3 120.6(3) . . ?
C7 C2 C1 120.8(3) . . ?
C3 C2 C1 118.6(3) . . ?
C4 C3 C2 118.9(3) . . ?
C4 C3 H3 120.5 . . ?
C2 C3 H3 120.5 . . ?
C3 C4 C5 121.9(3) . . ?
C3 C4 Cl1 119.6(3) . . ?
C5 C4 Cl1 118.6(3) . . ?
C4 C5 C6 118.3(4) . . ?
C4 C5 H5 120.9 . . ?
C6 C5 H5 120.9 . . ?
C7 C6 C5 121.8(3) . . ?
C7 C6 Cl2 119.6(3) . . ?
C5 C6 Cl2 118.6(3) . . ?
C6 C7 C2 118.5(3) . . ?
C6 C7 H7 120.7 . . ?
C2 C7 H7 120.7 . . ?
O6 C8 O5 124.5(3) . . ?
O6 C8 C9 117.1(3) . . ?
O5 C8 C9 118.4(3) . . ?
C10 C9 C14 120.6(3) . . ?
C10 C9 C8 120.8(3) . . ?
C14 C9 C8 118.6(3) . . ?
C9 C10 C11 118.9(3) . . ?
C9 C10 H10 120.5 . . ?
C11 C10 H10 120.5 . . ?
C12 C11 C10 121.9(3) . . ?
C12 C11 Cl3 118.2(3) . . ?
C10 C11 Cl3 119.9(3) . . ?
C13 C12 C11 117.6(3) . . ?
C13 C12 H12 121.2 . . ?
C11 C12 H12 121.2 . . ?
C12 C13 C14 122.7(3) . . ?
C12 C13 Cl4 119.7(3) . . ?
C14 C13 Cl4 117.6(3) . . ?
C13 C14 C9 118.4(3) . . ?
C13 C14 H14 120.8 . . ?
C9 C14 H14 120.8 . . ?
O8 C15 O7 124.1(3) . . ?
O8 C15 C16 118.9(3) . . ?
O7 C15 C16 116.8(3) . . ?
C21 C16 C17 121.0(3) . . ?
C21 C16 C15 119.7(3) . . ?
C17 C16 C15 119.3(3) . . ?
C18 C17 C16 118.4(3) . . ?
C18 C17 H17 120.8 . . ?
C16 C17 H17 120.8 . . ?
C19 C18 C17 121.7(3) . . ?
C19 C18 Cl5 118.8(3) . . ?
C17 C18 Cl5 119.5(3) . . ?
C20 C19 C18 118.3(3) . . ?
C20 C19 H19 120.9 . . ?
C18 C19 H19 120.9 . . ?
C19 C20 C21 122.4(3) . . ?
C19 C20 Cl6 119.1(3) . . ?
C21 C20 Cl6 118.5(3) . . ?
C20 C21 C16 118.2(3) . . ?
C20 C21 H21 120.9 . . ?
C16 C21 H21 120.9 . . ?
N1 C22 N2 126.1(3) . . ?
N1 C22 C22 117.0(4) . 2_567 ?
N2 C22 C22 116.9(4) . 2_567 ?
N1 C23 C24 121.7(4) . . ?
N1 C23 H23 119.2 . . ?
C24 C23 H23 119.2 . . ?
C23 C24 C25 117.2(3) . . ?
C23 C24 H24 121.4 . . ?
C25 C24 H24 121.4 . . ?
N2 C25 C24 122.0(3) . . ?
N2 C25 H25 119.0 . . ?
C24 C25 H25 119.0 . . ?

loop_
_geom_bond_atom_site_label_1
_geom_bond_atom_site_label_2
_geom_bond_distance
_geom_bond_site_symmetry_2
_geom_bond_publ_flag
U1 O2 1.770(3) . ?
U1 O1 1.772(3) . ?
U1 O5 2.284(2) . ?
U1 O7 2.329(2) . ?
U1 O8 2.370(2) 2_667 ?
U1 O3 2.435(2) . ?
U1 O4 2.472(2) . ?
Ag1 O6 2.148(2) . ?
Ag1 N1 2.314(3) . ?
Ag1 N2 2.355(3) 2_567 ?
Cl1 C4 1.746(4) . ?
Cl2 C6 1.736(4) . ?
Cl3 C11 1.740(4) . ?
Cl4 C13 1.750(4) . ?
Cl5 C18 1.734(4) . ?
Cl6 C20 1.747(4) . ?
O3 C1 1.272(4) . ?
O4 C1 1.266(4) . ?
O5 C8 1.268(4) . ?
O6 C8 1.248(4) . ?
O7 C15 1.260(4) . ?
O8 C15 1.249(4) . ?
N1 C22 1.330(5) . ?
N1 C23 1.344(5) . ?
N2 C22 1.334(5) . ?
N2 C25 1.339(5) . ?
C1 C2 1.493(5) . ?
C2 C7 1.393(5) . ?
C2 C3 1.393(5) . ?
C3 C4 1.373(5) . ?
C3 H3 0.9500 . ?
C4 C5 1.381(5) . ?
C5 C6 1.383(5) . ?
C5 H5 0.9500 . ?
C6 C7 1.382(5) . ?
C7 H7 0.9500 . ?
C8 C9 1.500(5) . ?
C9 C10 1.388(5) . ?
C9 C14 1.393(5) . ?
C10 C11 1.388(5) . ?
C10 H10 0.9500 . ?
C11 C12 1.386(5) . ?
C12 C13 1.379(5) . ?
C12 H12 0.9500 . ?
C13 C14 1.383(5) . ?
C14 H14 0.9500 . ?
C15 C16 1.505(5) . ?
C16 C21 1.389(5) . ?
C16 C17 1.400(5) . ?
C17 C18 1.387(5) . ?
C17 H17 0.9500 . ?
C18 C19 1.384(5) . ?
C19 C20 1.378(5) . ?
C19 H19 0.9500 . ?
C20 C21 1.386(5) . ?
C21 H21 0.9500 . ?
C22 C22 1.509(7) 2_567 ?
C23 C24 1.380(5) . ?
C23 H23 0.9500 . ?
C24 C25 1.380(5) . ?
C24 H24 0.9500 . ?
C25 H25 0.9500 . ?
